data_7229413
loop_
_publ_author_name
'Chen, Yingzan'
'Liu, Dianhua'
'Yu, Yi'

_publ_section_title
;
 Insights into the ligand effects of rhodium catalysts toward reductive
 carbonylation of methanol to ethanol
;
_journal_issue 79
_journal_name_full 'RSC Adv.'
_journal_page_first 49875
_journal_paper_doi 10.1039/C7RA10739K
_journal_volume 7
_journal_year 2017
_chemical_formula_sum 'C53 H44 I O3 P4 Rh2'
_chemical_formula_weight 1185.48
_chemical_name_systematic
; 
 ? 
;
_space_group_IT_number 2
_symmetry_cell_setting triclinic
_symmetry_space_group_name_Hall '-P 1'
_symmetry_space_group_name_H-M 'P -1'
_atom_sites_solution_hydrogens geom
_atom_sites_solution_primary direct
_atom_sites_solution_secondary difmap
_audit_creation_method SHELXL-97
_audit_update_record
;
2017-01-13 deposited with the CCDC.
2017-10-19 downloaded from the CCDC.
;
_cell_angle_alpha 81.030(2)
_cell_angle_beta 84.861(2)
_cell_angle_gamma 79.291(2)
_cell_formula_units_Z 4
_cell_length_a 14.3031(12)
_cell_length_b 18.7654(16)
_cell_length_c 20.9726(17)
_cell_measurement_reflns_used 42688
_cell_measurement_temperature 133(2)
_cell_measurement_theta_max 52.87
_cell_measurement_theta_min 4.483
_cell_volume 5452.8(8)
_computing_structure_refinement 'SHELXL-97 (Sheldrick, 1997)'
_computing_structure_solution 'SHELXS-97 (Sheldrick, 1990)'
_diffrn_ambient_temperature 133(2)
_diffrn_measured_fraction_theta_full 0.999
_diffrn_measured_fraction_theta_max 0.999
_diffrn_measurement_device_type CCD
_diffrn_radiation_monochromator graphite
_diffrn_radiation_source 'fine-focus sealed tube'
_diffrn_radiation_type MoK\a
_diffrn_radiation_wavelength 0.71073
_diffrn_reflns_av_R_equivalents 0.0587
_diffrn_reflns_av_sigmaI/netI 0.1139
_diffrn_reflns_limit_h_max 16
_diffrn_reflns_limit_h_min -17
_diffrn_reflns_limit_k_max 21
_diffrn_reflns_limit_k_min -22
_diffrn_reflns_limit_l_max 25
_diffrn_reflns_limit_l_min -25
_diffrn_reflns_number 38566
_diffrn_reflns_theta_full 25.50
_diffrn_reflns_theta_max 25.50
_diffrn_reflns_theta_min 1.81
_exptl_absorpt_coefficient_mu 1.327
_exptl_absorpt_correction_T_max 0.8656
_exptl_absorpt_correction_T_min 0.8001
_exptl_absorpt_correction_type multi-scan
_exptl_absorpt_process_details sadabs
_exptl_crystal_colour red
_exptl_crystal_density_diffrn 1.444
_exptl_crystal_density_method 'not measured'
_exptl_crystal_description prismatic
_exptl_crystal_F_000 2356
_exptl_crystal_size_max 0.18
_exptl_crystal_size_mid 0.14
_exptl_crystal_size_min 0.11
_platon_squeeze_details
;
;
_refine_diff_density_max 3.318
_refine_diff_density_min -1.837
_refine_diff_density_rms 0.148
_refine_ls_extinction_method none
_refine_ls_goodness_of_fit_ref 0.893
_refine_ls_hydrogen_treatment mixed
_refine_ls_matrix_type full
_refine_ls_number_parameters 1135
_refine_ls_number_reflns 20291
_refine_ls_number_restraints 12
_refine_ls_restrained_S_all 0.893
_refine_ls_R_factor_all 0.0932
_refine_ls_R_factor_gt 0.0530
_refine_ls_shift/su_max 0.001
_refine_ls_shift/su_mean 0.000
_refine_ls_structure_factor_coef Fsqd
_refine_ls_weighting_details 'calc w=1/[\s^2^(Fo^2^)+(0.0473P)^2^+0.0000P] where P=(Fo^2^+2Fc^2^)/3'
_refine_ls_weighting_scheme calc
_refine_ls_wR_factor_gt 0.1061
_refine_ls_wR_factor_ref 0.1191
_reflns_number_gt 11943
_reflns_number_total 20291
_reflns_threshold_expression >2sigma(I)
_cod_data_source_file c7ra10739k2.cif
_cod_data_source_block mo_dm15349_0m
_cod_depositor_comments
;
The following automatic conversions were performed:

'_symmetry_cell_setting' value 'Triclinic' changed to 'triclinic'
according to
/home/data/users/saulius/crontab/automatic-downloads/rss-feeds/RSC/lib/dictionaries/cif_core.dic
dictionary named 'cif_core.dic' version 2.4.2 from 2011-04-26.

Automatic conversion script
Id: cif_fix_values 4973 2017-02-22 13:04:09Z antanas 
;
_cod_original_sg_symbol_H-M P-1
_cod_database_code 7229413

loop_
_symmetry_equiv_pos_as_xyz
'x, y, z'
'-x, -y, -z'

loop_
_atom_site_label
_atom_site_type_symbol
_atom_site_fract_x
_atom_site_fract_y
_atom_site_fract_z
_atom_site_U_iso_or_equiv
_atom_site_adp_type
_atom_site_occupancy
_atom_site_symmetry_multiplicity
_atom_site_calc_flag
_atom_site_refinement_flags
_atom_site_disorder_assembly
_atom_site_disorder_group
Rh1 Rh 0.99889(4) 0.01403(3) 0.19074(3) 0.01692(13) Uani 1 1 d . A .
Rh2 Rh 0.99555(4) 0.01044(3) 0.32587(3) 0.01712(13) Uani 1 1 d . . .
Rh3 Rh 0.97481(4) 0.44823(3) 0.18395(3) 0.01800(13) Uani 1 1 d . . .
Rh4 Rh 0.98380(4) 0.45884(3) 0.31514(3) 0.01807(13) Uani 1 1 d . . .
I1 I 1.07148(3) 0.12143(2) 0.24311(2) 0.02103(11) Uani 1 1 d . A .
I2 I 0.90820(3) 0.34283(2) 0.28168(2) 0.02202(12) Uani 1 1 d . . .
O1 O 0.9121(3) -0.1044(2) 0.2783(2) 0.0207(11) Uani 1 1 d . . .
O2 O 0.9687(4) -0.0430(3) 0.0710(3) 0.0454(16) Uani 1 1 d . A .
O4 O 1.0550(4) 0.5749(3) 0.2169(2) 0.0249(12) Uani 1 1 d . . .
O5 O 0.9647(4) 0.4410(3) 0.0429(2) 0.0284(12) Uani 1 1 d . . .
O6 O 1.0305(4) 0.5273(3) 0.4245(2) 0.0315(13) Uani 1 1 d . . .
P1 P 0.85538(13) 0.09692(9) 0.17982(8) 0.0176(4) Uani 1 1 d . . .
P2 P 0.84482(13) 0.08614(9) 0.32670(8) 0.0177(4) Uani 1 1 d . A .
P3 P 1.15262(13) -0.05380(10) 0.18523(9) 0.0205(4) Uani 1 1 d . . .
P4 P 1.14799(13) -0.06158(10) 0.33161(9) 0.0197(4) Uani 1 1 d . A .
P5 P 0.82586(13) 0.52462(10) 0.17999(8) 0.0191(4) Uani 1 1 d . . .
P6 P 0.82803(13) 0.52352(9) 0.32478(8) 0.0183(4) Uani 1 1 d . . .
P7 P 1.13155(14) 0.38262(9) 0.17856(8) 0.0188(4) Uani 1 1 d . . .
P8 P 1.13096(14) 0.38080(10) 0.32324(8) 0.0196(4) Uani 1 1 d . . .
C1 C 0.9494(5) -0.0530(4) 0.2698(3) 0.0202(16) Uani 1 1 d . A .
C2 C 0.9823(5) -0.0170(4) 0.1151(3) 0.0274(18) Uani 1 1 d . . .
C3 C 0.9756(5) -0.0194(4) 0.4136(4) 0.0250(17) Uani 1 1 d . A 1
O3 O 0.9594(4) -0.0445(3) 0.4665(2) 0.0308(13) Uani 1 1 d . A 1
C4 C 0.8222(5) 0.1456(3) 0.2502(3) 0.0183(15) Uani 1 1 d . A .
H4A H 0.8587 0.1862 0.2466 0.022 Uiso 1 1 calc R . .
H4B H 0.7536 0.1673 0.2500 0.022 Uiso 1 1 calc R . .
C5 C 1.2199(5) -0.0530(4) 0.2548(3) 0.0200(16) Uani 1 1 d . A .
H5A H 1.2453 -0.0066 0.2494 0.024 Uiso 1 1 calc R . .
H5B H 1.2749 -0.0939 0.2564 0.024 Uiso 1 1 calc R . .
C6 C 0.8567(5) 0.1691(4) 0.1107(3) 0.0211(16) Uani 1 1 d . A .
C7 C 0.8403(5) 0.2428(4) 0.1176(3) 0.0254(17) Uani 1 1 d . . .
H7 H 0.8270 0.2576 0.1592 0.030 Uiso 1 1 calc R A .
C8 C 0.8435(6) 0.2949(4) 0.0623(4) 0.0307(18) Uani 1 1 d . A .
H8 H 0.8326 0.3454 0.0667 0.037 Uiso 1 1 calc R . .
C9 C 0.8621(5) 0.2743(4) 0.0024(4) 0.0302(18) Uani 1 1 d . . .
H9 H 0.8646 0.3103 -0.0347 0.036 Uiso 1 1 calc R A .
C10 C 0.8772(6) 0.2011(4) -0.0041(4) 0.039(2) Uani 1 1 d . A .
H10 H 0.8895 0.1866 -0.0459 0.046 Uiso 1 1 calc R . .
C11 C 0.8745(5) 0.1492(4) 0.0491(3) 0.0259(17) Uani 1 1 d . . .
H11 H 0.8850 0.0989 0.0440 0.031 Uiso 1 1 calc R A .
C12 C 0.7507(5) 0.0615(4) 0.1676(3) 0.0236(17) Uani 1 1 d . A .
C13 C 0.7484(5) -0.0137(4) 0.1803(3) 0.0236(16) Uani 1 1 d . . .
H13 H 0.8049 -0.0472 0.1916 0.028 Uiso 1 1 calc R A .
C14 C 0.6639(6) -0.0405(4) 0.1767(4) 0.0321(19) Uani 1 1 d . A .
H14 H 0.6630 -0.0916 0.1851 0.039 Uiso 1 1 calc R . .
C15 C 0.5824(6) 0.0087(4) 0.1608(4) 0.0329(19) Uani 1 1 d . . .
H15 H 0.5241 -0.0084 0.1601 0.040 Uiso 1 1 calc R A .
C16 C 0.5845(6) 0.0837(4) 0.1455(4) 0.0324(19) Uani 1 1 d . A .
H16 H 0.5291 0.1167 0.1315 0.039 Uiso 1 1 calc R . .
C17 C 0.6664(5) 0.1093(4) 0.1508(4) 0.0272(18) Uani 1 1 d . . .
H17 H 0.6662 0.1606 0.1430 0.033 Uiso 1 1 calc R A .
C18 C 0.7428(5) 0.0392(4) 0.3423(3) 0.0186(15) Uani 1 1 d . . .
C19 C 0.7521(5) -0.0311(4) 0.3774(3) 0.0230(16) Uani 1 1 d . A .
H19 H 0.8125 -0.0542 0.3925 0.028 Uiso 1 1 calc R . .
C20 C 0.6762(5) -0.0677(4) 0.3906(3) 0.0267(17) Uani 1 1 d . . .
H20 H 0.6845 -0.1156 0.4143 0.032 Uiso 1 1 calc R A .
C21 C 0.5886(6) -0.0346(4) 0.3693(4) 0.035(2) Uani 1 1 d . A .
H21 H 0.5356 -0.0593 0.3788 0.042 Uiso 1 1 calc R . .
C22 C 0.5777(6) 0.0349(4) 0.3338(4) 0.0315(18) Uani 1 1 d . . .
H22 H 0.5172 0.0576 0.3184 0.038 Uiso 1 1 calc R A .
C23 C 0.6532(5) 0.0712(4) 0.3209(3) 0.0280(18) Uani 1 1 d . A .
H23 H 0.6445 0.1190 0.2969 0.034 Uiso 1 1 calc R . .
C24 C 0.8267(5) 0.1548(3) 0.3816(3) 0.0183(15) Uani 1 1 d . . .
C25 C 0.9043(5) 0.1660(4) 0.4132(3) 0.0248(17) Uani 1 1 d . A .
H25 H 0.9651 0.1360 0.4085 0.030 Uiso 1 1 calc R . .
C26 C 0.8909(6) 0.2216(4) 0.4515(3) 0.0293(18) Uani 1 1 d . . .
H26 H 0.9423 0.2289 0.4740 0.035 Uiso 1 1 calc R A .
C27 C 0.8034(6) 0.2661(4) 0.4568(3) 0.031(2) Uani 1 1 d . A .
H27 H 0.7950 0.3051 0.4819 0.037 Uiso 1 1 calc R . .
C28 C 0.7280(6) 0.2542(4) 0.4259(3) 0.0278(18) Uani 1 1 d . . .
H28 H 0.6675 0.2846 0.4308 0.033 Uiso 1 1 calc R A .
C29 C 0.7382(5) 0.1999(4) 0.3886(3) 0.0291(18) Uani 1 1 d . A .
H29 H 0.6854 0.1926 0.3674 0.035 Uiso 1 1 calc R . .
C30 C 1.2291(5) -0.0213(4) 0.1166(3) 0.0219(16) Uani 1 1 d . A .
C31 C 1.2178(8) -0.0367(7) 0.0571(4) 0.090(3) Uani 1 1 d U . .
H31 H 1.1705 -0.0645 0.0521 0.108 Uiso 1 1 calc R A .
C32 C 1.2725(8) -0.0132(7) 0.0042(4) 0.090(3) Uani 1 1 d U A .
H32 H 1.2604 -0.0230 -0.0371 0.107 Uiso 1 1 calc R . .
C33 C 1.3442(6) 0.0238(4) 0.0092(4) 0.036(2) Uani 1 1 d . . .
H33 H 1.3849 0.0371 -0.0273 0.043 Uiso 1 1 calc R A .
C34 C 1.3556(7) 0.0413(5) 0.0690(4) 0.052(3) Uani 1 1 d . A .
H34 H 1.4031 0.0690 0.0737 0.062 Uiso 1 1 calc R . .
C35 C 1.2990(6) 0.0189(5) 0.1217(4) 0.044(2) Uani 1 1 d . . .
H35 H 1.3080 0.0314 0.1626 0.053 Uiso 1 1 calc R A .
C36 C 1.1626(5) -0.1503(4) 0.1800(3) 0.0202(16) Uani 1 1 d . A .
C37 C 1.2521(6) -0.1931(4) 0.1723(4) 0.0308(18) Uani 1 1 d U . .
H37 H 1.3073 -0.1709 0.1667 0.037 Uiso 1 1 calc R A .
C38 C 1.2614(6) -0.2684(4) 0.1726(4) 0.042(2) Uani 1 1 d . A .
H38 H 1.3227 -0.2972 0.1664 0.051 Uiso 1 1 calc R . .
C39 C 1.1821(6) -0.3010(4) 0.1817(4) 0.034(2) Uani 1 1 d . . .
H39 H 1.1891 -0.3526 0.1831 0.041 Uiso 1 1 calc R A .
C40 C 1.0933(5) -0.2603(4) 0.1888(3) 0.0248(17) Uani 1 1 d . A .
H40 H 1.0386 -0.2831 0.1949 0.030 Uiso 1 1 calc R . .
C41 C 1.0839(6) -0.1842(4) 0.1871(3) 0.0272(18) Uani 1 1 d . . .
H41 H 1.0220 -0.1556 0.1909 0.033 Uiso 1 1 calc R A .
C42 C 1.2251(5) -0.0360(4) 0.3861(3) 0.0235(17) Uani 1 1 d . . .
C43 C 1.2612(5) 0.0296(4) 0.3671(4) 0.0270(18) Uani 1 1 d . A .
H43 H 1.2434 0.0609 0.3284 0.032 Uiso 1 1 calc R . .
C44 C 1.3241(5) 0.0470(5) 0.4072(4) 0.035(2) Uani 1 1 d . . .
H44 H 1.3470 0.0920 0.3962 0.042 Uiso 1 1 calc R A .
C45 C 1.3539(6) 0.0011(5) 0.4620(4) 0.043(2) Uani 1 1 d . A .
H45 H 1.3998 0.0126 0.4869 0.051 Uiso 1 1 calc R . .
C46 C 1.3160(6) -0.0616(5) 0.4800(4) 0.047(2) Uani 1 1 d . . .
H46 H 1.3337 -0.0923 0.5191 0.056 Uiso 1 1 calc R A .
C47 C 1.2535(6) -0.0807(5) 0.4431(3) 0.033(2) Uani 1 1 d . A .
H47 H 1.2290 -0.1247 0.4563 0.040 Uiso 1 1 calc R . .
C48 C 1.1545(5) -0.1599(4) 0.3533(3) 0.0229(17) Uani 1 1 d . . .
C49 C 1.2416(6) -0.2073(4) 0.3468(4) 0.0324(19) Uani 1 1 d . A .
H49 H 1.2972 -0.1874 0.3317 0.039 Uiso 1 1 calc R . .
C50 C 1.2485(7) -0.2820(4) 0.3618(4) 0.040(2) Uani 1 1 d . . .
H50 H 1.3084 -0.3132 0.3575 0.048 Uiso 1 1 calc R A .
C51 C 1.1656(6) -0.3118(4) 0.3837(4) 0.034(2) Uani 1 1 d . A .
H51 H 1.1691 -0.3633 0.3940 0.041 Uiso 1 1 calc R . .
C52 C 1.0811(6) -0.2659(4) 0.3899(3) 0.0291(18) Uani 1 1 d . . .
H52 H 1.0252 -0.2857 0.4045 0.035 Uiso 1 1 calc R A .
C53 C 1.0749(5) -0.1901(4) 0.3751(3) 0.0224(16) Uani 1 1 d . A .
H53 H 1.0150 -0.1590 0.3802 0.027 Uiso 1 1 calc R . .
C54 C 1.0212(5) 0.5231(4) 0.2281(3) 0.0235(16) Uani 1 1 d . . .
C55 C 0.9701(5) 0.4433(4) 0.0962(4) 0.0216(16) Uani 1 1 d . . .
C56 C 1.0113(5) 0.4995(4) 0.3849(3) 0.0237(17) Uani 1 1 d . . .
C57 C 0.7589(5) 0.5179(4) 0.2579(3) 0.0205(16) Uani 1 1 d . . .
H57A H 0.7028 0.5579 0.2563 0.025 Uiso 1 1 calc R . .
H57B H 0.7352 0.4708 0.2659 0.025 Uiso 1 1 calc R . .
C58 C 1.1616(5) 0.3281(3) 0.2555(3) 0.0197(16) Uani 1 1 d . . .
H58A H 1.2308 0.3084 0.2539 0.024 Uiso 1 1 calc R . .
H58B H 1.1273 0.2860 0.2628 0.024 Uiso 1 1 calc R . .
C59 C 0.8283(5) 0.6215(4) 0.1557(3) 0.0215(16) Uani 1 1 d . . .
C60 C 0.7522(6) 0.6752(4) 0.1748(3) 0.0303(19) Uani 1 1 d . . .
H60 H 0.6984 0.6609 0.1999 0.036 Uiso 1 1 calc R . .
C61 C 0.7566(7) 0.7479(4) 0.1568(4) 0.037(2) Uani 1 1 d . . .
H61 H 0.7073 0.7839 0.1717 0.044 Uiso 1 1 calc R . .
C62 C 0.8329(6) 0.7698(4) 0.1168(4) 0.036(2) Uani 1 1 d . . .
H62 H 0.8343 0.8205 0.1042 0.044 Uiso 1 1 calc R . .
C63 C 0.9050(6) 0.7191(4) 0.0959(4) 0.039(2) Uani 1 1 d . . .
H63 H 0.9564 0.7339 0.0683 0.047 Uiso 1 1 calc R . .
C64 C 0.9023(6) 0.6443(4) 0.1158(3) 0.0308(18) Uani 1 1 d . . .
H64 H 0.9526 0.6086 0.1014 0.037 Uiso 1 1 calc R . .
C65 C 0.7409(5) 0.5051(4) 0.1269(3) 0.0216(16) Uani 1 1 d . . .
C66 C 0.7037(5) 0.4403(4) 0.1442(3) 0.0261(17) Uani 1 1 d . . .
H66 H 0.7222 0.4075 0.1821 0.031 Uiso 1 1 calc R . .
C67 C 0.6389(6) 0.4249(4) 0.1046(4) 0.0336(19) Uani 1 1 d . . .
H67 H 0.6118 0.3817 0.1162 0.040 Uiso 1 1 calc R . .
C68 C 0.6143(5) 0.4701(4) 0.0503(3) 0.0298(18) Uani 1 1 d . . .
H68 H 0.5705 0.4586 0.0236 0.036 Uiso 1 1 calc R . .
C69 C 0.6532(7) 0.5348(5) 0.0325(4) 0.050(3) Uani 1 1 d . . .
H69 H 0.6360 0.5667 -0.0061 0.060 Uiso 1 1 calc R . .
C70 C 0.7166(6) 0.5513(4) 0.0715(4) 0.035(2) Uani 1 1 d . . .
H70 H 0.7432 0.5947 0.0600 0.042 Uiso 1 1 calc R . .
C71 C 0.8146(5) 0.6214(4) 0.3270(3) 0.0176(15) Uani 1 1 d . . .
C72 C 0.7241(5) 0.6609(4) 0.3404(3) 0.0202(16) Uani 1 1 d . . .
H72 H 0.6716 0.6360 0.3523 0.024 Uiso 1 1 calc R . .
C73 C 0.7109(5) 0.7362(4) 0.3362(3) 0.0270(17) Uani 1 1 d . . .
H73 H 0.6492 0.7628 0.3456 0.032 Uiso 1 1 calc R . .
C74 C 0.7861(5) 0.7732(4) 0.3187(3) 0.0233(16) Uani 1 1 d . . .
H74 H 0.7762 0.8251 0.3151 0.028 Uiso 1 1 calc R . .
C75 C 0.8764(5) 0.7340(3) 0.3063(3) 0.0185(15) Uani 1 1 d . . .
H75 H 0.9288 0.7589 0.2946 0.022 Uiso 1 1 calc R . .
C76 C 0.8901(5) 0.6576(4) 0.3110(3) 0.0219(16) Uani 1 1 d . . .
H76 H 0.9521 0.6306 0.3030 0.026 Uiso 1 1 calc R . .
C77 C 0.7553(5) 0.4937(4) 0.3964(3) 0.0228(16) Uani 1 1 d . . .
C78 C 0.7787(6) 0.5060(4) 0.4561(3) 0.0296(18) Uani 1 1 d . . .
H78 H 0.8346 0.5255 0.4591 0.035 Uiso 1 1 calc R . .
C79 C 0.7214(6) 0.4903(4) 0.5109(4) 0.038(2) Uani 1 1 d . . .
H79 H 0.7354 0.5028 0.5508 0.045 Uiso 1 1 calc R . .
C80 C 0.6457(6) 0.4572(4) 0.5088(4) 0.0291(18) Uani 1 1 d . . .
H80 H 0.6092 0.4435 0.5474 0.035 Uiso 1 1 calc R . .
C81 C 0.6223(6) 0.4438(4) 0.4503(4) 0.0340(19) Uani 1 1 d . . .
H81 H 0.5677 0.4223 0.4483 0.041 Uiso 1 1 calc R . .
C82 C 0.6765(6) 0.4610(4) 0.3943(3) 0.0291(18) Uani 1 1 d . . .
H82 H 0.6600 0.4504 0.3543 0.035 Uiso 1 1 calc R . .
C83 C 1.1550(5) 0.3161(4) 0.1229(3) 0.0237(17) Uani 1 1 d . . .
C84 C 1.0836(6) 0.2744(4) 0.1180(3) 0.0295(18) Uani 1 1 d . . .
H84 H 1.0233 0.2841 0.1409 0.035 Uiso 1 1 calc R . .
C85 C 1.1032(6) 0.2186(4) 0.0791(3) 0.0281(18) Uani 1 1 d . . .
H85 H 1.0556 0.1906 0.0754 0.034 Uiso 1 1 calc R . .
C86 C 1.1907(6) 0.2039(4) 0.0461(4) 0.036(2) Uani 1 1 d . . .
H86 H 1.2039 0.1652 0.0205 0.044 Uiso 1 1 calc R . .
C87 C 1.2584(7) 0.2453(5) 0.0504(4) 0.051(3) Uani 1 1 d . . .
H87 H 1.3181 0.2355 0.0269 0.062 Uiso 1 1 calc R . .
C88 C 1.2426(6) 0.3010(4) 0.0880(4) 0.0333(19) Uani 1 1 d . . .
H88 H 1.2909 0.3289 0.0901 0.040 Uiso 1 1 calc R . .
C89 C 1.2240(5) 0.4367(3) 0.1572(3) 0.0202(16) Uani 1 1 d . . .
C90 C 1.2053(6) 0.5039(4) 0.1172(4) 0.0288(18) Uani 1 1 d . . .
H90 H 1.1436 0.5206 0.1015 0.035 Uiso 1 1 calc R . .
C91 C 1.2762(5) 0.5471(4) 0.1000(4) 0.0298(18) Uani 1 1 d . . .
H91 H 1.2631 0.5928 0.0728 0.036 Uiso 1 1 calc R . .
C92 C 1.3666(6) 0.5216(4) 0.1237(4) 0.0320(19) Uani 1 1 d . . .
H92 H 1.4146 0.5512 0.1135 0.038 Uiso 1 1 calc R . .
C93 C 1.3864(6) 0.4570(4) 0.1600(4) 0.0303(18) Uani 1 1 d . . .
H93 H 1.4491 0.4397 0.1738 0.036 Uiso 1 1 calc R . .
C94 C 1.3154(5) 0.4141(4) 0.1783(3) 0.0261(17) Uani 1 1 d . . .
H94 H 1.3302 0.3686 0.2056 0.031 Uiso 1 1 calc R . .
C95 C 1.2352(5) 0.4233(4) 0.3273(3) 0.0215(16) Uani 1 1 d . . .
C96 C 1.2309(6) 0.4987(4) 0.3106(3) 0.0251(17) Uani 1 1 d . . .
H96 H 1.1723 0.5298 0.2999 0.030 Uiso 1 1 calc R . .
C97 C 1.3138(5) 0.5277(4) 0.3099(3) 0.0253(17) Uani 1 1 d . . .
H97 H 1.3125 0.5786 0.2970 0.030 Uiso 1 1 calc R . .
C98 C 1.3973(5) 0.4832(4) 0.3276(3) 0.0292(18) Uani 1 1 d . . .
H98 H 1.4530 0.5038 0.3284 0.035 Uiso 1 1 calc R . .
C99 C 1.4011(6) 0.4081(5) 0.3445(4) 0.036(2) Uani 1 1 d . . .
H99 H 1.4595 0.3774 0.3561 0.044 Uiso 1 1 calc R . .
C100 C 1.3214(6) 0.3788(4) 0.3446(4) 0.0314(19) Uani 1 1 d . . .
H100 H 1.3242 0.3275 0.3565 0.038 Uiso 1 1 calc R . .
C101 C 1.1375(5) 0.3125(4) 0.3962(3) 0.0237(17) Uani 1 1 d . . .
C102 C 1.1394(5) 0.2383(4) 0.3965(4) 0.0292(18) Uani 1 1 d . . .
H102 H 1.1358 0.2203 0.3571 0.035 Uiso 1 1 calc R . .
C103 C 1.1464(5) 0.1906(4) 0.4534(4) 0.0317(19) Uani 1 1 d . . .
H103 H 1.1480 0.1398 0.4529 0.038 Uiso 1 1 calc R . .
C104 C 1.1512(5) 0.2156(4) 0.5108(4) 0.0277(18) Uani 1 1 d . . .
H104 H 1.1549 0.1827 0.5501 0.033 Uiso 1 1 calc R . .
C105 C 1.1504(6) 0.2890(4) 0.5107(3) 0.0304(19) Uani 1 1 d . . .
H105 H 1.1554 0.3066 0.5501 0.037 Uiso 1 1 calc R . .
C106 C 1.1425(6) 0.3371(4) 0.4540(3) 0.033(2) Uani 1 1 d . . .
H106 H 1.1405 0.3879 0.4548 0.039 Uiso 1 1 calc R . .

loop_
_atom_site_aniso_label
_atom_site_aniso_U_11
_atom_site_aniso_U_22
_atom_site_aniso_U_33
_atom_site_aniso_U_23
_atom_site_aniso_U_13
_atom_site_aniso_U_12
Rh1 0.0198(3) 0.0140(3) 0.0165(3) -0.0037(2) -0.0023(2) 0.0001(2)
Rh2 0.0202(3) 0.0144(3) 0.0159(3) -0.0024(2) -0.0025(2) -0.0003(2)
Rh3 0.0225(3) 0.0160(3) 0.0144(3) -0.0022(2) -0.0009(2) -0.0007(2)
Rh4 0.0230(3) 0.0161(3) 0.0142(3) -0.0029(2) -0.0014(2) -0.0001(2)
I1 0.0236(3) 0.0169(2) 0.0226(2) -0.00293(19) -0.0018(2) -0.0033(2)
I2 0.0301(3) 0.0170(2) 0.0181(2) -0.00128(18) 0.0001(2) -0.0038(2)
O1 0.025(3) 0.014(2) 0.023(3) -0.004(2) -0.001(2) 0.000(2)
O2 0.068(5) 0.039(3) 0.026(3) -0.014(3) -0.016(3) 0.012(3)
O4 0.028(3) 0.021(3) 0.026(3) -0.003(2) -0.004(2) -0.005(2)
O5 0.042(3) 0.028(3) 0.016(3) 0.001(2) -0.003(2) -0.010(2)
O6 0.032(3) 0.040(3) 0.023(3) -0.013(3) -0.004(2) 0.001(3)
P1 0.0198(10) 0.0157(9) 0.0172(9) -0.0036(7) -0.0025(7) -0.0010(8)
P2 0.0209(11) 0.0150(9) 0.0167(9) -0.0044(7) -0.0006(8) -0.0002(8)
P3 0.0207(11) 0.0206(9) 0.0211(10) -0.0074(8) -0.0037(8) -0.0008(8)
P4 0.0185(10) 0.0200(9) 0.0200(10) -0.0044(8) -0.0036(8) 0.0004(8)
P5 0.0221(11) 0.0191(9) 0.0149(9) -0.0023(7) -0.0002(8) -0.0013(8)
P6 0.0236(11) 0.0156(9) 0.0148(9) -0.0037(7) -0.0028(8) 0.0007(8)
P7 0.0255(11) 0.0155(9) 0.0153(9) -0.0035(7) -0.0010(8) -0.0024(8)
P8 0.0242(11) 0.0191(9) 0.0137(9) -0.0022(7) -0.0030(8) 0.0015(8)
C1 0.019(4) 0.023(4) 0.017(4) -0.002(3) -0.003(3) 0.002(3)
C2 0.025(4) 0.029(4) 0.022(4) -0.004(3) -0.008(3) 0.013(3)
C3 0.026(4) 0.022(4) 0.028(4) -0.013(3) -0.012(3) 0.008(3)
O3 0.051(4) 0.028(3) 0.015(3) -0.002(2) -0.005(2) -0.011(3)
C4 0.022(4) 0.015(3) 0.016(4) 0.001(3) -0.003(3) 0.001(3)
C5 0.018(4) 0.022(4) 0.021(4) -0.010(3) 0.001(3) -0.002(3)
C6 0.018(4) 0.025(4) 0.020(4) -0.001(3) -0.002(3) -0.005(3)
C7 0.031(5) 0.031(4) 0.013(4) -0.002(3) 0.005(3) -0.009(4)
C8 0.035(5) 0.024(4) 0.031(4) -0.002(3) 0.000(4) -0.002(4)
C9 0.033(5) 0.029(4) 0.025(4) 0.001(3) -0.001(3) 0.000(4)
C10 0.064(6) 0.032(5) 0.016(4) 0.000(3) -0.005(4) 0.002(4)
C11 0.033(5) 0.018(4) 0.027(4) -0.008(3) -0.002(3) 0.000(3)
C12 0.021(4) 0.023(4) 0.031(4) -0.017(3) 0.000(3) -0.006(3)
C13 0.017(4) 0.027(4) 0.026(4) -0.008(3) -0.001(3) 0.002(3)
C14 0.034(5) 0.020(4) 0.044(5) -0.007(4) 0.000(4) -0.007(4)
C15 0.025(5) 0.039(5) 0.040(5) -0.016(4) -0.015(4) -0.005(4)
C16 0.026(5) 0.029(4) 0.041(5) -0.010(4) -0.006(4) 0.003(4)
C17 0.013(4) 0.029(4) 0.040(5) -0.014(4) 0.002(3) 0.001(3)
C18 0.024(4) 0.017(3) 0.016(3) -0.008(3) -0.002(3) 0.002(3)
C19 0.022(4) 0.020(4) 0.025(4) -0.004(3) 0.002(3) 0.000(3)
C20 0.027(5) 0.025(4) 0.025(4) -0.002(3) 0.009(3) -0.002(3)
C21 0.034(5) 0.043(5) 0.033(5) -0.008(4) 0.011(4) -0.024(4)
C22 0.021(4) 0.035(4) 0.035(5) 0.003(4) -0.002(3) -0.004(4)
C23 0.034(5) 0.027(4) 0.023(4) -0.003(3) 0.003(3) -0.009(4)
C24 0.029(4) 0.016(3) 0.007(3) 0.002(3) 0.003(3) -0.004(3)
C25 0.025(4) 0.024(4) 0.025(4) -0.006(3) 0.003(3) -0.003(3)
C26 0.043(5) 0.028(4) 0.019(4) -0.005(3) 0.001(3) -0.013(4)
C27 0.054(6) 0.020(4) 0.018(4) -0.011(3) 0.011(4) -0.004(4)
C28 0.032(5) 0.020(4) 0.031(4) -0.013(3) 0.005(4) 0.001(3)
C29 0.028(5) 0.037(4) 0.024(4) -0.011(4) -0.002(3) -0.004(4)
C30 0.017(4) 0.018(4) 0.028(4) -0.005(3) 0.001(3) 0.003(3)
C31 0.099(7) 0.178(9) 0.028(4) -0.038(5) 0.023(4) -0.109(7)
C32 0.099(7) 0.178(9) 0.026(4) -0.038(5) 0.024(4) -0.107(7)
C33 0.048(6) 0.039(5) 0.022(4) -0.007(4) 0.006(4) -0.013(4)
C34 0.061(7) 0.061(6) 0.037(5) 0.009(5) 0.003(5) -0.036(6)
C35 0.049(6) 0.077(7) 0.015(4) 0.003(4) -0.011(4) -0.038(5)
C36 0.024(4) 0.018(4) 0.020(4) -0.004(3) -0.008(3) -0.004(3)
C37 0.022(3) 0.028(3) 0.043(4) -0.011(3) -0.013(3) 0.005(3)
C38 0.034(5) 0.034(5) 0.058(6) -0.022(4) -0.021(4) 0.016(4)
C39 0.036(5) 0.035(5) 0.032(5) -0.011(4) -0.013(4) 0.001(4)
C40 0.028(5) 0.024(4) 0.026(4) -0.012(3) 0.006(3) -0.009(3)
C41 0.033(5) 0.034(4) 0.017(4) -0.013(3) -0.002(3) -0.001(4)
C42 0.023(4) 0.022(4) 0.026(4) -0.011(3) 0.000(3) 0.001(3)
C43 0.025(5) 0.019(4) 0.033(4) -0.001(3) -0.009(3) 0.005(3)
C44 0.025(5) 0.042(5) 0.042(5) -0.015(4) -0.012(4) -0.008(4)
C45 0.022(5) 0.071(7) 0.043(5) -0.029(5) 0.000(4) -0.014(5)
C46 0.040(6) 0.085(7) 0.015(4) 0.001(4) -0.013(4) -0.014(5)
C47 0.032(5) 0.052(5) 0.020(4) -0.004(4) -0.004(3) -0.018(4)
C48 0.031(5) 0.019(4) 0.019(4) -0.004(3) -0.005(3) -0.003(3)
C49 0.042(5) 0.024(4) 0.031(4) -0.006(3) -0.006(4) 0.000(4)
C50 0.048(6) 0.026(4) 0.039(5) -0.007(4) -0.008(4) 0.016(4)
C51 0.042(5) 0.025(4) 0.031(5) -0.003(4) -0.010(4) 0.006(4)
C52 0.039(5) 0.023(4) 0.026(4) 0.003(3) -0.011(4) -0.010(4)
C53 0.024(4) 0.022(4) 0.018(4) 0.003(3) -0.009(3) 0.003(3)
C54 0.022(4) 0.024(4) 0.020(4) 0.001(3) -0.002(3) 0.007(3)
C55 0.022(4) 0.014(3) 0.028(4) -0.002(3) 0.002(3) -0.006(3)
C56 0.021(4) 0.026(4) 0.021(4) -0.005(3) -0.001(3) 0.007(3)
C57 0.019(4) 0.021(4) 0.021(4) -0.002(3) 0.003(3) -0.004(3)
C58 0.030(4) 0.014(3) 0.014(3) 0.001(3) 0.000(3) -0.003(3)
C59 0.029(5) 0.020(4) 0.015(4) 0.000(3) -0.006(3) -0.003(3)
C60 0.045(5) 0.024(4) 0.017(4) -0.001(3) 0.001(3) 0.005(4)
C61 0.063(6) 0.019(4) 0.024(4) -0.005(3) -0.004(4) 0.008(4)
C62 0.058(6) 0.025(4) 0.028(5) 0.009(3) -0.012(4) -0.017(4)
C63 0.031(5) 0.032(5) 0.048(5) 0.017(4) -0.006(4) -0.004(4)
C64 0.028(5) 0.038(5) 0.026(4) 0.001(4) -0.002(3) -0.007(4)
C65 0.018(4) 0.028(4) 0.016(4) -0.006(3) -0.002(3) 0.006(3)
C66 0.025(4) 0.034(4) 0.018(4) 0.007(3) -0.010(3) -0.004(4)
C67 0.028(5) 0.035(5) 0.039(5) -0.012(4) -0.004(4) -0.002(4)
C68 0.024(4) 0.043(5) 0.025(4) -0.008(4) -0.006(3) -0.006(4)
C69 0.085(8) 0.050(6) 0.016(4) -0.006(4) -0.014(4) -0.015(5)
C70 0.051(6) 0.030(4) 0.028(4) -0.001(4) -0.011(4) -0.017(4)
C71 0.015(4) 0.019(4) 0.019(4) 0.001(3) -0.003(3) -0.005(3)
C72 0.016(4) 0.018(4) 0.028(4) -0.010(3) 0.000(3) -0.001(3)
C73 0.020(4) 0.026(4) 0.034(4) -0.008(3) -0.003(3) 0.003(3)
C74 0.026(4) 0.019(4) 0.025(4) -0.004(3) -0.007(3) -0.002(3)
C75 0.024(4) 0.018(3) 0.015(3) -0.003(3) -0.001(3) -0.007(3)
C76 0.026(4) 0.016(4) 0.020(4) -0.003(3) -0.009(3) 0.008(3)
C77 0.028(4) 0.015(3) 0.024(4) -0.003(3) -0.006(3) 0.003(3)
C78 0.034(5) 0.029(4) 0.025(4) -0.008(3) 0.005(3) -0.006(4)
C79 0.056(6) 0.034(5) 0.023(4) -0.005(4) 0.007(4) -0.010(4)
C80 0.032(5) 0.026(4) 0.028(4) 0.000(3) 0.006(3) -0.006(4)
C81 0.039(5) 0.035(5) 0.031(5) 0.002(4) -0.008(4) -0.016(4)
C82 0.037(5) 0.034(4) 0.019(4) -0.008(3) 0.001(3) -0.009(4)
C83 0.032(5) 0.019(4) 0.017(4) -0.002(3) 0.002(3) 0.003(3)
C84 0.041(5) 0.028(4) 0.019(4) -0.004(3) -0.005(3) -0.002(4)
C85 0.041(5) 0.023(4) 0.019(4) -0.002(3) -0.002(3) -0.004(4)
C86 0.051(6) 0.022(4) 0.036(5) -0.009(4) -0.015(4) 0.003(4)
C87 0.046(6) 0.057(6) 0.055(6) -0.039(5) 0.012(5) 0.000(5)
C88 0.039(5) 0.035(5) 0.026(4) -0.015(4) 0.003(4) -0.003(4)
C89 0.034(5) 0.012(3) 0.016(4) -0.006(3) -0.003(3) -0.004(3)
C90 0.025(5) 0.030(4) 0.031(4) -0.004(3) -0.003(3) -0.004(4)
C91 0.027(5) 0.010(3) 0.050(5) 0.002(3) 0.003(4) -0.007(3)
C92 0.027(5) 0.019(4) 0.046(5) -0.002(4) -0.002(4) 0.002(3)
C93 0.025(5) 0.038(5) 0.031(4) -0.014(4) 0.004(3) -0.011(4)
C94 0.033(5) 0.031(4) 0.015(4) -0.011(3) -0.001(3) -0.001(4)
C95 0.028(4) 0.022(4) 0.015(4) -0.009(3) 0.006(3) -0.001(3)
C96 0.032(5) 0.024(4) 0.017(4) -0.008(3) -0.001(3) 0.004(3)
C97 0.027(4) 0.031(4) 0.017(4) 0.000(3) -0.002(3) -0.003(4)
C98 0.020(4) 0.049(5) 0.020(4) -0.012(4) 0.002(3) -0.007(4)
C99 0.031(5) 0.055(6) 0.022(4) -0.013(4) -0.001(3) 0.002(4)
C100 0.031(5) 0.029(4) 0.038(5) -0.012(4) -0.007(4) -0.006(4)
C101 0.029(5) 0.022(4) 0.017(4) 0.000(3) -0.002(3) 0.001(3)
C102 0.029(5) 0.027(4) 0.026(4) 0.000(3) 0.001(3) 0.005(4)
C103 0.034(5) 0.021(4) 0.038(5) -0.002(4) 0.003(4) -0.002(4)
C104 0.024(4) 0.026(4) 0.026(4) 0.015(3) -0.010(3) 0.003(3)
C105 0.038(5) 0.038(5) 0.011(4) 0.002(3) -0.001(3) 0.001(4)
C106 0.053(6) 0.022(4) 0.020(4) -0.003(3) -0.010(4) 0.005(4)

loop_
_atom_type_symbol
_atom_type_description
_atom_type_scat_dispersion_real
_atom_type_scat_dispersion_imag
_atom_type_scat_source
C C 0.0033 0.0016 'International Tables Vol C Tables 4.2.6.8 and 6.1.1.4'
H H 0.0000 0.0000 'International Tables Vol C Tables 4.2.6.8 and 6.1.1.4'
O O 0.0106 0.0060 'International Tables Vol C Tables 4.2.6.8 and 6.1.1.4'
P P 0.1023 0.0942 'International Tables Vol C Tables 4.2.6.8 and 6.1.1.4'
Rh Rh -1.1178 0.9187 'International Tables Vol C Tables 4.2.6.8 and 6.1.1.4'
I I -0.4742 1.8119 'International Tables Vol C Tables 4.2.6.8 and 6.1.1.4'

loop_
_geom_angle_atom_site_label_1
_geom_angle_atom_site_label_2
_geom_angle_atom_site_label_3
_geom_angle
C2 Rh1 C1 111.3(3)
C2 Rh1 P3 86.8(2)
C1 Rh1 P3 95.52(19)
C2 Rh1 P1 89.6(2)
C1 Rh1 P1 95.35(19)
P3 Rh1 P1 169.12(7)
C2 Rh1 Rh2 157.0(3)
C1 Rh1 Rh2 45.81(18)
P3 Rh1 Rh2 93.19(5)
P1 Rh1 Rh2 94.12(5)
C2 Rh1 I1 143.2(3)
C1 Rh1 I1 105.46(18)
P3 Rh1 I1 88.96(5)
P1 Rh1 I1 87.80(4)
Rh2 Rh1 I1 59.659(18)
C3 Rh2 C1 113.5(3)
C3 Rh2 P4 87.9(2)
C1 Rh2 P4 93.6(2)
C3 Rh2 P2 89.3(2)
C1 Rh2 P2 90.3(2)
P4 Rh2 P2 175.88(6)
C3 Rh2 I1 138.9(2)
C1 Rh2 I1 107.6(2)
P4 Rh2 I1 90.06(5)
P2 Rh2 I1 90.02(5)
C3 Rh2 Rh1 160.7(2)
C1 Rh2 Rh1 47.3(2)
P4 Rh2 Rh1 92.32(5)
P2 Rh2 Rh1 91.30(5)
I1 Rh2 Rh1 60.364(18)
C55 Rh3 C54 130.0(3)
C55 Rh3 P5 88.4(2)
C54 Rh3 P5 88.2(2)
C55 Rh3 P7 88.2(2)
C54 Rh3 P7 89.3(2)
P5 Rh3 P7 172.93(7)
C55 Rh3 Rh4 178.5(2)
C54 Rh3 Rh4 48.5(2)
P5 Rh3 Rh4 91.53(5)
P7 Rh3 Rh4 91.69(5)
C55 Rh3 I2 121.9(2)
C54 Rh3 I2 108.1(2)
P5 Rh3 I2 92.98(5)
P7 Rh3 I2 94.07(5)
Rh4 Rh3 I2 59.579(18)
C56 Rh4 C54 109.6(3)
C56 Rh4 P8 88.4(2)
C54 Rh4 P8 96.0(2)
C56 Rh4 P6 88.2(2)
C54 Rh4 P6 94.8(2)
P8 Rh4 P6 169.27(7)
C56 Rh4 Rh3 155.8(2)
C54 Rh4 Rh3 46.2(2)
P8 Rh4 Rh3 93.39(5)
P6 Rh4 Rh3 93.83(5)
C56 Rh4 I2 143.2(2)
C54 Rh4 I2 107.2(2)
P8 Rh4 I2 88.34(5)
P6 Rh4 I2 88.24(5)
Rh3 Rh4 I2 60.953(18)
Rh2 I1 Rh1 59.977(18)
Rh4 I2 Rh3 59.468(18)
C12 P1 C6 101.4(3)
C12 P1 C4 104.8(3)
C6 P1 C4 104.8(3)
C12 P1 Rh1 117.7(2)
C6 P1 Rh1 114.3(2)
C4 P1 Rh1 112.4(2)
C18 P2 C4 104.1(3)
C18 P2 C24 106.4(3)
C4 P2 C24 100.0(3)
C18 P2 Rh2 115.9(2)
C4 P2 Rh2 113.1(2)
C24 P2 Rh2 115.7(2)
C36 P3 C5 103.7(3)
C36 P3 C30 103.6(3)
C5 P3 C30 103.4(3)
C36 P3 Rh1 116.6(2)
C5 P3 Rh1 113.5(2)
C30 P3 Rh1 114.5(2)
C48 P4 C42 105.2(3)
C48 P4 C5 103.6(3)
C42 P4 C5 101.2(3)
C48 P4 Rh2 117.1(3)
C42 P4 Rh2 115.0(2)
C5 P4 Rh2 113.0(2)
C59 P5 C57 105.7(3)
C59 P5 C65 103.6(3)
C57 P5 C65 101.6(3)
C59 P5 Rh3 115.5(3)
C57 P5 Rh3 111.9(2)
C65 P5 Rh3 117.1(2)
C57 P6 C71 103.7(3)
C57 P6 C77 104.0(3)
C71 P6 C77 102.1(3)
C57 P6 Rh4 112.2(2)
C71 P6 Rh4 116.8(2)
C77 P6 Rh4 116.3(2)
C89 P7 C83 104.2(3)
C89 P7 C58 105.4(3)
C83 P7 C58 103.2(3)
C89 P7 Rh3 116.0(2)
C83 P7 Rh3 115.5(3)
C58 P7 Rh3 111.3(2)
C95 P8 C58 104.5(3)
C95 P8 C101 102.3(3)
C58 P8 C101 105.4(3)
C95 P8 Rh4 116.9(2)
C58 P8 Rh4 112.9(2)
C101 P8 Rh4 113.6(2)
O1 C1 Rh2 136.4(5)
O1 C1 Rh1 136.6(5)
Rh2 C1 Rh1 86.9(3)
O2 C2 Rh1 172.8(7)
O3 C3 Rh2 172.5(6)
P2 C4 P1 112.8(3)
P2 C4 H4A 109.0
P1 C4 H4A 109.0
P2 C4 H4B 109.0
P1 C4 H4B 109.0
H4A C4 H4B 107.8
P3 C5 P4 112.8(4)
P3 C5 H5A 109.0
P4 C5 H5A 109.0
P3 C5 H5B 109.0
P4 C5 H5B 109.0
H5A C5 H5B 107.8
C7 C6 C11 119.1(6)
C7 C6 P1 122.4(5)
C11 C6 P1 118.5(5)
C6 C7 C8 119.0(6)
C6 C7 H7 120.5
C8 C7 H7 120.5
C9 C8 C7 121.1(7)
C9 C8 H8 119.4
C7 C8 H8 119.4
C8 C9 C10 119.6(7)
C8 C9 H9 120.2
C10 C9 H9 120.2
C11 C10 C9 120.4(7)
C11 C10 H10 119.8
C9 C10 H10 119.8
C10 C11 C6 120.8(6)
C10 C11 H11 119.6
C6 C11 H11 119.6
C17 C12 C13 118.1(6)
C17 C12 P1 120.3(5)
C13 C12 P1 121.3(6)
C12 C13 C14 121.1(7)
C12 C13 H13 119.5
C14 C13 H13 119.5
C15 C14 C13 118.8(7)
C15 C14 H14 120.6
C13 C14 H14 120.6
C14 C15 C16 120.7(7)
C14 C15 H15 119.6
C16 C15 H15 119.6
C17 C16 C15 119.9(7)
C17 C16 H16 120.0
C15 C16 H16 120.0
C16 C17 C12 121.2(7)
C16 C17 H17 119.4
C12 C17 H17 119.4
C23 C18 C19 117.4(7)
C23 C18 P2 122.2(5)
C19 C18 P2 120.4(6)
C20 C19 C18 121.8(7)
C20 C19 H19 119.1
C18 C19 H19 119.1
C21 C20 C19 119.6(7)
C21 C20 H20 120.2
C19 C20 H20 120.2
C20 C21 C22 119.7(7)
C20 C21 H21 120.2
C22 C21 H21 120.2
C23 C22 C21 120.5(8)
C23 C22 H22 119.8
C21 C22 H22 119.8
C22 C23 C18 121.0(7)
C22 C23 H23 119.5
C18 C23 H23 119.5
C29 C24 C25 119.7(6)
C29 C24 P2 120.4(5)
C25 C24 P2 119.7(5)
C26 C25 C24 119.1(7)
C26 C25 H25 120.4
C24 C25 H25 120.4
C27 C26 C25 120.1(7)
C27 C26 H26 119.9
C25 C26 H26 119.9
C26 C27 C28 120.1(6)
C26 C27 H27 119.9
C28 C27 H27 119.9
C29 C28 C27 121.4(7)
C29 C28 H28 119.3
C27 C28 H28 119.3
C28 C29 C24 119.5(7)
C28 C29 H29 120.2
C24 C29 H29 120.2
C31 C30 C35 117.1(7)
C31 C30 P3 119.3(6)
C35 C30 P3 123.5(5)
C30 C31 C32 121.7(9)
C30 C31 H31 119.2
C32 C31 H31 119.2
C33 C32 C31 121.5(8)
C33 C32 H32 119.3
C31 C32 H32 119.3
C32 C33 C34 117.7(8)
C32 C33 H33 121.2
C34 C33 H33 121.2
C35 C34 C33 120.4(8)
C35 C34 H34 119.8
C33 C34 H34 119.8
C34 C35 C30 121.5(7)
C34 C35 H35 119.3
C30 C35 H35 119.3
C41 C36 C37 118.2(6)
C41 C36 P3 121.9(6)
C37 C36 P3 119.8(5)
C36 C37 C38 120.5(7)
C36 C37 H37 119.7
C38 C37 H37 119.7
C39 C38 C37 120.0(8)
C39 C38 H38 120.0
C37 C38 H38 120.0
C40 C39 C38 120.8(7)
C40 C39 H39 119.6
C38 C39 H39 119.6
C39 C40 C41 119.1(7)
C39 C40 H40 120.4
C41 C40 H40 120.4
C36 C41 C40 121.3(7)
C36 C41 H41 119.3
C40 C41 H41 119.3
C47 C42 C43 119.4(6)
C47 C42 P4 122.7(6)
C43 C42 P4 117.9(6)
C44 C43 C42 117.7(7)
C44 C43 H43 121.1
C42 C43 H43 121.1
C45 C44 C43 122.1(8)
C45 C44 H44 118.9
C43 C44 H44 118.9
C44 C45 C46 118.8(7)
C44 C45 H45 120.6
C46 C45 H45 120.6
C47 C46 C45 121.3(8)
C47 C46 H46 119.3
C45 C46 H46 119.3
C46 C47 C42 120.6(8)
C46 C47 H47 119.7
C42 C47 H47 119.7
C53 C48 C49 118.1(7)
C53 C48 P4 121.7(6)
C49 C48 P4 120.1(6)
C50 C49 C48 121.5(8)
C50 C49 H49 119.2
C48 C49 H49 119.2
C49 C50 C51 119.3(8)
C49 C50 H50 120.3
C51 C50 H50 120.3
C52 C51 C50 119.2(7)
C52 C51 H51 120.4
C50 C51 H51 120.4
C51 C52 C53 121.1(8)
C51 C52 H52 119.5
C53 C52 H52 119.5
C48 C53 C52 120.8(7)
C48 C53 H53 119.6
C52 C53 H53 119.6
O4 C54 Rh3 141.6(6)
O4 C54 Rh4 133.1(6)
Rh3 C54 Rh4 85.2(3)
O5 C55 Rh3 178.1(7)
O6 C56 Rh4 175.6(7)
P6 C57 P5 113.5(4)
P6 C57 H57A 108.9
P5 C57 H57A 108.9
P6 C57 H57B 108.9
P5 C57 H57B 108.9
H57A C57 H57B 107.7
P7 C58 P8 112.5(3)
P7 C58 H58A 109.1
P8 C58 H58A 109.1
P7 C58 H58B 109.1
P8 C58 H58B 109.1
H58A C58 H58B 107.8
C64 C59 C60 118.5(7)
C64 C59 P5 120.7(6)
C60 C59 P5 120.8(6)
C61 C60 C59 119.6(8)
C61 C60 H60 120.2
C59 C60 H60 120.2
C60 C61 C62 120.8(8)
C60 C61 H61 119.6
C62 C61 H61 119.6
C63 C62 C61 120.4(7)
C63 C62 H62 119.8
C61 C62 H62 119.8
C62 C63 C64 118.9(8)
C62 C63 H63 120.5
C64 C63 H63 120.5
C59 C64 C63 121.5(8)
C59 C64 H64 119.2
C63 C64 H64 119.2
C70 C65 C66 120.9(6)
C70 C65 P5 121.2(6)
C66 C65 P5 117.8(5)
C67 C66 C65 118.5(7)
C67 C66 H66 120.7
C65 C66 H66 120.7
C68 C67 C66 120.9(8)
C68 C67 H67 119.5
C66 C67 H67 119.5
C67 C68 C69 120.4(7)
C67 C68 H68 119.8
C69 C68 H68 119.8
C70 C69 C68 119.4(8)
C70 C69 H69 120.3
C68 C69 H69 120.3
C65 C70 C69 119.8(7)
C65 C70 H70 120.1
C69 C70 H70 120.1
C76 C71 C72 119.7(6)
C76 C71 P6 121.1(5)
C72 C71 P6 119.0(5)
C73 C72 C71 119.8(7)
C73 C72 H72 120.1
C71 C72 H72 120.1
C74 C73 C72 120.9(7)
C74 C73 H73 119.6
C72 C73 H73 119.6
C73 C74 C75 119.4(6)
C73 C74 H74 120.3
C75 C74 H74 120.3
C74 C75 C76 119.9(7)
C74 C75 H75 120.1
C76 C75 H75 120.1
C71 C76 C75 120.3(7)
C71 C76 H76 119.9
C75 C76 H76 119.9
C82 C77 C78 118.3(7)
C82 C77 P6 123.5(5)
C78 C77 P6 118.1(6)
C79 C78 C77 120.4(8)
C79 C78 H78 119.8
C77 C78 H78 119.8
C80 C79 C78 120.9(7)
C80 C79 H79 119.5
C78 C79 H79 119.5
C79 C80 C81 119.1(7)
C79 C80 H80 120.4
C81 C80 H80 120.4
C80 C81 C82 121.2(7)
C80 C81 H81 119.4
C82 C81 H81 119.4
C81 C82 C77 119.8(7)
C81 C82 H82 120.1
C77 C82 H82 120.1
C88 C83 C84 119.0(6)
C88 C83 P7 122.6(6)
C84 C83 P7 118.2(5)
C85 C84 C83 119.1(7)
C85 C84 H84 120.5
C83 C84 H84 120.5
C86 C85 C84 120.9(7)
C86 C85 H85 119.6
C84 C85 H85 119.6
C87 C86 C85 119.4(7)
C87 C86 H86 120.3
C85 C86 H86 120.3
C86 C87 C88 122.0(8)
C86 C87 H87 119.0
C88 C87 H87 119.0
C87 C88 C83 119.6(8)
C87 C88 H88 120.2
C83 C88 H88 120.2
C94 C89 C90 117.5(7)
C94 C89 P7 122.5(5)
C90 C89 P7 120.0(6)
C89 C90 C91 120.9(7)
C89 C90 H90 119.5
C91 C90 H90 119.5
C92 C91 C90 118.7(7)
C92 C91 H91 120.6
C90 C91 H91 120.6
C93 C92 C91 121.1(8)
C93 C92 H92 119.4
C91 C92 H92 119.4
C92 C93 C94 120.5(8)
C92 C93 H93 119.8
C94 C93 H93 119.8
C89 C94 C93 121.2(7)
C89 C94 H94 119.4
C93 C94 H94 119.4
C96 C95 C100 119.7(7)
C96 C95 P8 121.1(6)
C100 C95 P8 119.2(5)
C97 C96 C95 118.8(7)
C97 C96 H96 120.6
C95 C96 H96 120.6
C98 C97 C96 120.5(7)
C98 C97 H97 119.7
C96 C97 H97 119.7
C97 C98 C99 120.4(7)
C97 C98 H98 119.8
C99 C98 H98 119.8
C100 C99 C98 120.0(8)
C100 C99 H99 120.0
C98 C99 H99 120.0
C99 C100 C95 120.6(7)
C99 C100 H100 119.7
C95 C100 H100 119.7
C106 C101 C102 118.6(7)
C106 C101 P8 117.1(5)
C102 C101 P8 124.4(5)
C103 C102 C101 120.5(7)
C103 C102 H102 119.7
C101 C102 H102 119.7
C104 C103 C102 120.6(7)
C104 C103 H103 119.7
C102 C103 H103 119.7
C103 C104 C105 119.2(7)
C103 C104 H104 120.4
C105 C104 H104 120.4
C104 C105 C106 120.6(7)
C104 C105 H105 119.7
C106 C105 H105 119.7
C101 C106 C105 120.6(7)
C101 C106 H106 119.7
C105 C106 H106 119.7

loop_
_geom_bond_atom_site_label_1
_geom_bond_atom_site_label_2
_geom_bond_distance
Rh1 C2 1.822(7)
Rh1 C1 2.075(7)
Rh1 P3 2.330(2)
Rh1 P1 2.3391(19)
Rh1 Rh2 2.8207(8)
Rh1 I1 2.8317(7)
Rh2 C3 1.850(8)
Rh2 C1 2.025(7)
Rh2 P4 2.3444(19)
Rh2 P2 2.3513(19)
Rh2 I1 2.8116(7)
Rh3 C55 1.864(7)
Rh3 C54 2.032(7)
Rh3 P5 2.337(2)
Rh3 P7 2.351(2)
Rh3 Rh4 2.8055(8)
Rh3 I2 2.8474(7)
Rh4 C56 1.854(7)
Rh4 C54 2.110(7)
Rh4 P8 2.3333(19)
Rh4 P6 2.3386(19)
Rh4 I2 2.8087(7)
O1 C1 1.169(8)
O2 C2 1.158(8)
O4 C54 1.148(8)
O5 C55 1.137(8)
O6 C56 1.127(7)
P1 C12 1.801(7)
P1 C6 1.824(7)
P1 C4 1.836(6)
P2 C18 1.821(7)
P2 C4 1.823(6)
P2 C24 1.827(6)
P3 C36 1.809(7)
P3 C5 1.823(6)
P3 C30 1.825(7)
P4 C48 1.818(7)
P4 C42 1.830(7)
P4 C5 1.834(7)
P5 C59 1.817(7)
P5 C57 1.817(7)
P5 C65 1.839(7)
P6 C57 1.813(7)
P6 C71 1.819(7)
P6 C77 1.825(7)
P7 C89 1.797(7)
P7 C83 1.806(7)
P7 C58 1.811(7)
P8 C95 1.830(7)
P8 C58 1.832(6)
P8 C101 1.835(7)
C3 O3 1.157(8)
C4 H4A 0.9900
C4 H4B 0.9900
C5 H5A 0.9900
C5 H5B 0.9900
C6 C7 1.386(9)
C6 C11 1.389(9)
C7 C8 1.399(10)
C7 H7 0.9500
C8 C9 1.360(10)
C8 H8 0.9500
C9 C10 1.378(10)
C9 H9 0.9500
C10 C11 1.364(10)
C10 H10 0.9500
C11 H11 0.9500
C12 C17 1.399(10)
C12 C13 1.401(9)
C13 C14 1.404(10)
C13 H13 0.9500
C14 C15 1.377(10)
C14 H14 0.9500
C15 C16 1.398(10)
C15 H15 0.9500
C16 C17 1.366(10)
C16 H16 0.9500
C17 H17 0.9500
C18 C23 1.392(10)
C18 C19 1.394(9)
C19 C20 1.375(9)
C19 H19 0.9500
C20 C21 1.371(11)
C20 H20 0.9500
C21 C22 1.387(10)
C21 H21 0.9500
C22 C23 1.367(10)
C22 H22 0.9500
C23 H23 0.9500
C24 C29 1.395(10)
C24 C25 1.407(10)
C25 C26 1.388(9)
C25 H25 0.9500
C26 C27 1.375(10)
C26 H26 0.9500
C27 C28 1.377(10)
C27 H27 0.9500
C28 C29 1.359(9)
C28 H28 0.9500
C29 H29 0.9500
C30 C31 1.355(10)
C30 C35 1.380(10)
C31 C32 1.363(12)
C31 H31 0.9500
C32 C33 1.361(11)
C32 H32 0.9500
C33 C34 1.375(11)
C33 H33 0.9500
C34 C35 1.369(11)
C34 H34 0.9500
C35 H35 0.9500
C36 C41 1.380(10)
C36 C37 1.389(10)
C37 C38 1.394(10)
C37 H37 0.9500
C38 C39 1.370(11)
C38 H38 0.9500
C39 C40 1.364(10)
C39 H39 0.9500
C40 C41 1.403(9)
C40 H40 0.9500
C41 H41 0.9500
C42 C47 1.393(10)
C42 C43 1.409(10)
C43 C44 1.398(10)
C43 H43 0.9500
C44 C45 1.372(12)
C44 H44 0.9500
C45 C46 1.373(12)
C45 H45 0.9500
C46 C47 1.362(10)
C46 H46 0.9500
C47 H47 0.9500
C48 C53 1.375(10)
C48 C49 1.399(10)
C49 C50 1.374(10)
C49 H49 0.9500
C50 C51 1.414(11)
C50 H50 0.9500
C51 C52 1.356(11)
C51 H51 0.9500
C52 C53 1.396(9)
C52 H52 0.9500
C53 H53 0.9500
C57 H57A 0.9900
C57 H57B 0.9900
C58 H58A 0.9900
C58 H58B 0.9900
C59 C64 1.378(10)
C59 C60 1.413(10)
C60 C61 1.370(10)
C60 H60 0.9500
C61 C62 1.400(11)
C61 H61 0.9500
C62 C63 1.358(11)
C62 H62 0.9500
C63 C64 1.408(10)
C63 H63 0.9500
C64 H64 0.9500
C65 C70 1.367(10)
C65 C66 1.402(10)
C66 C67 1.394(10)
C66 H66 0.9500
C67 C68 1.343(10)
C67 H67 0.9500
C68 C69 1.413(11)
C68 H68 0.9500
C69 C70 1.380(11)
C69 H69 0.9500
C70 H70 0.9500
C71 C76 1.370(9)
C71 C72 1.395(9)
C72 C73 1.380(9)
C72 H72 0.9500
C73 C74 1.379(10)
C73 H73 0.9500
C74 C75 1.387(9)
C74 H74 0.9500
C75 C76 1.399(9)
C75 H75 0.9500
C76 H76 0.9500
C77 C82 1.386(10)
C77 C78 1.387(9)
C78 C79 1.378(10)
C78 H78 0.9500
C79 C80 1.351(10)
C79 H79 0.9500
C80 C81 1.373(10)
C80 H80 0.9500
C81 C82 1.376(10)
C81 H81 0.9500
C82 H82 0.9500
C83 C88 1.398(10)
C83 C84 1.416(10)
C84 C85 1.398(9)
C84 H84 0.9500
C85 C86 1.377(11)
C85 H85 0.9500
C86 C87 1.368(11)
C86 H86 0.9500
C87 C88 1.377(10)
C87 H87 0.9500
C88 H88 0.9500
C89 C94 1.388(10)
C89 C90 1.396(9)
C90 C91 1.401(10)
C90 H90 0.9500
C91 C92 1.400(10)
C91 H91 0.9500
C92 C93 1.324(10)
C92 H92 0.9500
C93 C94 1.401(10)
C93 H93 0.9500
C94 H94 0.9500
C95 C96 1.396(9)
C95 C100 1.398(10)
C96 C97 1.392(10)
C96 H96 0.9500
C97 C98 1.368(10)
C97 H97 0.9500
C98 C99 1.391(11)
C98 H98 0.9500
C99 C100 1.354(10)
C99 H99 0.9500
C100 H100 0.9500
C101 C106 1.375(9)
C101 C102 1.386(9)
C102 C103 1.374(10)
C102 H102 0.9500
C103 C104 1.370(10)
C103 H103 0.9500
C104 C105 1.375(10)
C104 H104 0.9500
C105 C106 1.376(10)
C105 H105 0.9500
C106 H106 0.9500

loop_
_geom_hbond_atom_site_label_D
_geom_hbond_atom_site_label_H
_geom_hbond_atom_site_label_A
_geom_hbond_distance_DH
_geom_hbond_distance_HA
_geom_hbond_distance_DA
_geom_hbond_angle_DHA
C13 H13 O1 0.95 2.47 3.301(9) 146.3
C41 H41 O1 0.95 2.49 3.259(8) 137.5
C43 H43 I1 0.95 3.11 3.903(7) 142.4
C76 H76 O4 0.95 2.46 3.259(8) 141.4
C96 H96 O4 0.95 2.47 3.303(9) 146.2
C13 H13 O1 0.95 2.47 3.301(9) 146.3
C41 H41 O1 0.95 2.49 3.259(8) 137.5
C43 H43 I1 0.95 3.11 3.903(7) 142.4
C76 H76 O4 0.95 2.46 3.259(8) 141.4
C96 H96 O4 0.95 2.47 3.303(9) 146.2
C13 H13 O1 0.95 2.47 3.301(9) 146.3
C41 H41 O1 0.95 2.49 3.259(8) 137.5
C43 H43 I1 0.95 3.11 3.903(7) 142.4
C76 H76 O4 0.95 2.46 3.259(8) 141.4
C96 H96 O4 0.95 2.47 3.303(9) 146.2

loop_
_geom_torsion_atom_site_label_1
_geom_torsion_atom_site_label_2
_geom_torsion_atom_site_label_3
_geom_torsion_atom_site_label_4
_geom_torsion
C2 Rh1 Rh2 C3 -2.8(9)
C1 Rh1 Rh2 C3 2.5(7)
P3 Rh1 Rh2 C3 -92.1(7)
P1 Rh1 Rh2 C3 95.9(7)
I1 Rh1 Rh2 C3 -179.1(7)
C2 Rh1 Rh2 C1 -5.3(6)
P3 Rh1 Rh2 C1 -94.6(3)
P1 Rh1 Rh2 C1 93.5(3)
I1 Rh1 Rh2 C1 178.5(3)
C2 Rh1 Rh2 P4 87.5(6)
C1 Rh1 Rh2 P4 92.8(3)
P3 Rh1 Rh2 P4 -1.83(7)
P1 Rh1 Rh2 P4 -173.77(7)
I1 Rh1 Rh2 P4 -88.75(5)
C2 Rh1 Rh2 P2 -94.5(6)
C1 Rh1 Rh2 P2 -89.2(3)
P3 Rh1 Rh2 P2 176.20(7)
P1 Rh1 Rh2 P2 4.27(6)
I1 Rh1 Rh2 P2 89.28(5)
C2 Rh1 Rh2 I1 176.2(6)
C1 Rh1 Rh2 I1 -178.5(3)
P3 Rh1 Rh2 I1 86.92(5)
P1 Rh1 Rh2 I1 -85.02(5)
C55 Rh3 Rh4 C56 -1(9)
C54 Rh3 Rh4 C56 -1.3(6)
P5 Rh3 Rh4 C56 -87.5(5)
P7 Rh3 Rh4 C56 86.2(5)
I2 Rh3 Rh4 C56 179.9(5)
C55 Rh3 Rh4 C54 0(9)
P5 Rh3 Rh4 C54 -86.2(3)
P7 Rh3 Rh4 C54 87.5(3)
I2 Rh3 Rh4 C54 -178.8(3)
C55 Rh3 Rh4 P8 -95(9)
C54 Rh3 Rh4 P8 -95.0(3)
P5 Rh3 Rh4 P8 178.78(7)
P7 Rh3 Rh4 P8 -7.52(7)
I2 Rh3 Rh4 P8 86.22(5)
C55 Rh3 Rh4 P6 93(9)
C54 Rh3 Rh4 P6 92.9(3)
P5 Rh3 Rh4 P6 6.72(7)
P7 Rh3 Rh4 P6 -179.58(6)
I2 Rh3 Rh4 P6 -85.85(5)
C55 Rh3 Rh4 I2 179(100)
C54 Rh3 Rh4 I2 178.8(3)
P5 Rh3 Rh4 I2 92.56(5)
P7 Rh3 Rh4 I2 -93.73(5)
C3 Rh2 I1 Rh1 179.5(3)
C1 Rh2 I1 Rh1 -1.2(2)
P4 Rh2 I1 Rh1 92.63(5)
P2 Rh2 I1 Rh1 -91.49(5)
C2 Rh1 I1 Rh2 -177.6(4)
C1 Rh1 I1 Rh2 1.1(2)
P3 Rh1 I1 Rh2 -94.31(5)
P1 Rh1 I1 Rh2 96.08(5)
C56 Rh4 I2 Rh3 -180.0(4)
C54 Rh4 I2 Rh3 0.9(2)
P8 Rh4 I2 Rh3 -94.80(5)
P6 Rh4 I2 Rh3 95.37(5)
C55 Rh3 I2 Rh4 -180.0(3)
C54 Rh3 I2 Rh4 -1.0(2)
P5 Rh3 I2 Rh4 -90.02(5)
P7 Rh3 I2 Rh4 89.57(5)
C2 Rh1 P1 C12 53.3(4)
C1 Rh1 P1 C12 -58.1(3)
P3 Rh1 P1 C12 123.9(4)
Rh2 Rh1 P1 C12 -104.0(3)
I1 Rh1 P1 C12 -163.4(3)
C2 Rh1 P1 C6 -65.5(3)
C1 Rh1 P1 C6 -176.8(3)
P3 Rh1 P1 C6 5.1(4)
Rh2 Rh1 P1 C6 137.2(2)
I1 Rh1 P1 C6 77.8(2)
C2 Rh1 P1 C4 175.2(3)
C1 Rh1 P1 C4 63.9(3)
P3 Rh1 P1 C4 -114.2(4)
Rh2 Rh1 P1 C4 17.9(2)
I1 Rh1 P1 C4 -41.4(2)
C3 Rh2 P2 C18 -67.4(3)
C1 Rh2 P2 C18 46.1(3)
P4 Rh2 P2 C18 -115.2(10)
I1 Rh2 P2 C18 153.7(2)
Rh1 Rh2 P2 C18 93.3(2)
C3 Rh2 P2 C4 172.5(3)
C1 Rh2 P2 C4 -74.0(3)
P4 Rh2 P2 C4 124.8(10)
I1 Rh2 P2 C4 33.6(2)
Rh1 Rh2 P2 C4 -26.8(2)
C3 Rh2 P2 C24 58.1(3)
C1 Rh2 P2 C24 171.6(3)
P4 Rh2 P2 C24 10.4(11)
I1 Rh2 P2 C24 -80.8(2)
Rh1 Rh2 P2 C24 -141.2(2)
C2 Rh1 P3 C36 -56.7(4)
C1 Rh1 P3 C36 54.5(3)
P1 Rh1 P3 C36 -127.5(4)
Rh2 Rh1 P3 C36 100.4(3)
I1 Rh1 P3 C36 159.9(3)
C2 Rh1 P3 C5 -177.1(4)
C1 Rh1 P3 C5 -66.0(3)
P1 Rh1 P3 C5 112.1(4)
Rh2 Rh1 P3 C5 -20.1(3)
I1 Rh1 P3 C5 39.5(3)
C2 Rh1 P3 C30 64.5(3)
C1 Rh1 P3 C30 175.6(3)
P1 Rh1 P3 C30 -6.3(4)
Rh2 Rh1 P3 C30 -138.5(2)
I1 Rh1 P3 C30 -79.0(2)
C3 Rh2 P4 C48 64.0(3)
C1 Rh2 P4 C48 -49.4(3)
P2 Rh2 P4 C48 111.8(10)
I1 Rh2 P4 C48 -157.0(2)
Rh1 Rh2 P4 C48 -96.7(2)
C3 Rh2 P4 C42 -60.3(3)
C1 Rh2 P4 C42 -173.7(3)
P2 Rh2 P4 C42 -12.5(11)
I1 Rh2 P4 C42 78.6(3)
Rh1 Rh2 P4 C42 139.0(3)
C3 Rh2 P4 C5 -175.8(3)
C1 Rh2 P4 C5 70.8(3)
P2 Rh2 P4 C5 -128.0(10)
I1 Rh2 P4 C5 -36.8(2)
Rh1 Rh2 P4 C5 23.5(2)
C55 Rh3 P5 C59 -86.5(3)
C54 Rh3 P5 C59 43.6(3)
P7 Rh3 P5 C59 -25.0(6)
Rh4 Rh3 P5 C59 92.0(2)
I2 Rh3 P5 C59 151.6(2)
C55 Rh3 P5 C57 152.5(3)
C54 Rh3 P5 C57 -77.4(3)
P7 Rh3 P5 C57 -146.0(5)
Rh4 Rh3 P5 C57 -28.9(2)
I2 Rh3 P5 C57 30.7(2)
C55 Rh3 P5 C65 35.9(3)
C54 Rh3 P5 C65 166.1(3)
P7 Rh3 P5 C65 97.4(6)
Rh4 Rh3 P5 C65 -145.5(3)
I2 Rh3 P5 C65 -85.9(3)
C56 Rh4 P6 C57 171.6(3)
C54 Rh4 P6 C57 62.0(3)
P8 Rh4 P6 C57 -116.5(4)
Rh3 Rh4 P6 C57 15.7(2)
I2 Rh4 P6 C57 -45.1(2)
C56 Rh4 P6 C71 51.9(3)
C54 Rh4 P6 C71 -57.6(3)
P8 Rh4 P6 C71 123.9(4)
Rh3 Rh4 P6 C71 -103.9(2)
I2 Rh4 P6 C71 -164.7(2)
C56 Rh4 P6 C77 -68.8(3)
C54 Rh4 P6 C77 -178.4(3)
P8 Rh4 P6 C77 3.1(5)
Rh3 Rh4 P6 C77 135.3(2)
I2 Rh4 P6 C77 74.5(2)
C55 Rh3 P7 C89 88.8(3)
C54 Rh3 P7 C89 -41.3(3)
P5 Rh3 P7 C89 27.3(6)
Rh4 Rh3 P7 C89 -89.8(2)
I2 Rh3 P7 C89 -149.4(2)
C55 Rh3 P7 C83 -33.5(3)
C54 Rh3 P7 C83 -163.6(3)
P5 Rh3 P7 C83 -95.0(6)
Rh4 Rh3 P7 C83 147.9(3)
I2 Rh3 P7 C83 88.3(3)
C55 Rh3 P7 C58 -150.8(3)
C54 Rh3 P7 C58 79.1(3)
P5 Rh3 P7 C58 147.7(5)
Rh4 Rh3 P7 C58 30.7(2)
I2 Rh3 P7 C58 -29.0(2)
C56 Rh4 P8 C95 -50.2(3)
C54 Rh4 P8 C95 59.3(3)
P6 Rh4 P8 C95 -122.1(4)
Rh3 Rh4 P8 C95 105.6(2)
I2 Rh4 P8 C95 166.4(2)
C56 Rh4 P8 C58 -171.5(3)
C54 Rh4 P8 C58 -61.9(3)
P6 Rh4 P8 C58 116.6(4)
Rh3 Rh4 P8 C58 -15.6(2)
I2 Rh4 P8 C58 45.2(2)
C56 Rh4 P8 C101 68.6(3)
C54 Rh4 P8 C101 178.2(3)
P6 Rh4 P8 C101 -3.3(5)
Rh3 Rh4 P8 C101 -135.5(2)
I2 Rh4 P8 C101 -74.7(2)
C3 Rh2 C1 O1 0.6(9)
P4 Rh2 C1 O1 89.9(8)
P2 Rh2 C1 O1 -88.8(8)
I1 Rh2 C1 O1 -178.9(7)
Rh1 Rh2 C1 O1 179.7(9)
C3 Rh2 C1 Rh1 -179.1(3)
P4 Rh2 C1 Rh1 -89.82(18)
P2 Rh2 C1 Rh1 91.51(18)
I1 Rh2 C1 Rh1 1.4(2)
C2 Rh1 C1 O1 -1.9(9)
P3 Rh1 C1 O1 -90.6(8)
P1 Rh1 C1 O1 89.7(8)
Rh2 Rh1 C1 O1 -179.7(9)
I1 Rh1 C1 O1 178.9(7)
C2 Rh1 C1 Rh2 177.8(3)
P3 Rh1 C1 Rh2 89.08(19)
P1 Rh1 C1 Rh2 -90.55(19)
I1 Rh1 C1 Rh2 -1.4(2)
C1 Rh1 C2 O2 -6(5)
P3 Rh1 C2 O2 89(5)
P1 Rh1 C2 O2 -102(5)
Rh2 Rh1 C2 O2 -2(6)
I1 Rh1 C2 O2 172(5)
C1 Rh2 C3 O3 4(5)
P4 Rh2 C3 O3 -89(5)
P2 Rh2 C3 O3 94(5)
I1 Rh2 C3 O3 -177(5)
Rh1 Rh2 C3 O3 2(5)
C18 P2 C4 P1 -80.8(4)
C24 P2 C4 P1 169.4(4)
Rh2 P2 C4 P1 45.8(4)
C12 P1 C4 P2 88.1(4)
C6 P1 C4 P2 -165.6(4)
Rh1 P1 C4 P2 -40.9(4)
C36 P3 C5 P4 -86.3(4)
C30 P3 C5 P4 165.9(4)
Rh1 P3 C5 P4 41.2(4)
C48 P4 C5 P3 84.7(4)
C42 P4 C5 P3 -166.5(4)
Rh2 P4 C5 P3 -43.0(4)
C12 P1 C6 C7 112.2(6)
C4 P1 C6 C7 3.3(7)
Rh1 P1 C6 C7 -120.2(6)
C12 P1 C6 C11 -67.5(6)
C4 P1 C6 C11 -176.4(6)
Rh1 P1 C6 C11 60.1(6)
C11 C6 C7 C8 -1.0(11)
P1 C6 C7 C8 179.3(6)
C6 C7 C8 C9 0.3(11)
C7 C8 C9 C10 0.5(12)
C8 C9 C10 C11 -0.6(13)
C9 C10 C11 C6 -0.1(13)
C7 C6 C11 C10 0.9(11)
P1 C6 C11 C10 -179.4(6)
C6 P1 C12 C17 -44.7(7)
C4 P1 C12 C17 64.2(7)
Rh1 P1 C12 C17 -170.1(5)
C6 P1 C12 C13 141.3(6)
C4 P1 C12 C13 -109.8(6)
Rh1 P1 C12 C13 15.9(7)
C17 C12 C13 C14 -0.3(10)
P1 C12 C13 C14 173.8(5)
C12 C13 C14 C15 -0.5(11)
C13 C14 C15 C16 2.9(11)
C14 C15 C16 C17 -4.6(12)
C15 C16 C17 C12 3.9(11)
C13 C12 C17 C16 -1.5(11)
P1 C12 C17 C16 -175.6(6)
C4 P2 C18 C23 -30.0(6)
C24 P2 C18 C23 75.1(6)
Rh2 P2 C18 C23 -154.8(5)
C4 P2 C18 C19 150.7(5)
C24 P2 C18 C19 -104.3(5)
Rh2 P2 C18 C19 25.9(6)
C23 C18 C19 C20 0.0(10)
P2 C18 C19 C20 179.3(5)
C18 C19 C20 C21 -0.5(10)
C19 C20 C21 C22 1.0(11)
C20 C21 C22 C23 -1.1(11)
C21 C22 C23 C18 0.6(11)
C19 C18 C23 C22 0.0(10)
P2 C18 C23 C22 -179.4(5)
C18 P2 C24 C29 -46.2(6)
C4 P2 C24 C29 61.8(6)
Rh2 P2 C24 C29 -176.5(5)
C18 P2 C24 C25 138.7(6)
C4 P2 C24 C25 -113.3(6)
Rh2 P2 C24 C25 8.5(6)
C29 C24 C25 C26 0.7(10)
P2 C24 C25 C26 175.8(5)
C24 C25 C26 C27 -1.7(11)
C25 C26 C27 C28 2.1(11)
C26 C27 C28 C29 -1.4(12)
C27 C28 C29 C24 0.4(12)
C25 C24 C29 C28 0.0(11)
P2 C24 C29 C28 -175.1(6)
C36 P3 C30 C31 50.9(9)
C5 P3 C30 C31 158.8(8)
Rh1 P3 C30 C31 -77.2(9)
C36 P3 C30 C35 -129.2(7)
C5 P3 C30 C35 -21.3(7)
Rh1 P3 C30 C35 102.7(7)
C35 C30 C31 C32 -0.3(18)
P3 C30 C31 C32 179.5(11)
C30 C31 C32 C33 3(2)
C31 C32 C33 C34 -4.3(19)
C32 C33 C34 C35 2.8(15)
C33 C34 C35 C30 -0.2(15)
C31 C30 C35 C34 -1.1(14)
P3 C30 C35 C34 179.0(7)
C5 P3 C36 C41 117.5(6)
C30 P3 C36 C41 -134.8(6)
Rh1 P3 C36 C41 -8.0(7)
C5 P3 C36 C37 -58.7(6)
C30 P3 C36 C37 49.0(6)
Rh1 P3 C36 C37 175.8(5)
C41 C36 C37 C38 -0.7(11)
P3 C36 C37 C38 175.6(6)
C36 C37 C38 C39 -1.2(12)
C37 C38 C39 C40 1.8(12)
C38 C39 C40 C41 -0.4(11)
C37 C36 C41 C40 2.2(10)
P3 C36 C41 C40 -174.1(5)
C39 C40 C41 C36 -1.6(10)
C48 P4 C42 C47 -18.1(7)
C5 P4 C42 C47 -125.7(6)
Rh2 P4 C42 C47 112.2(6)
C48 P4 C42 C43 158.0(5)
C5 P4 C42 C43 50.5(6)
Rh2 P4 C42 C43 -71.6(6)
C47 C42 C43 C44 -0.4(10)
P4 C42 C43 C44 -176.7(6)
C42 C43 C44 C45 2.7(12)
C43 C44 C45 C46 -4.1(13)
C44 C45 C46 C47 3.2(13)
C45 C46 C47 C42 -1.0(13)
C43 C42 C47 C46 -0.5(12)
P4 C42 C47 C46 175.6(6)
C42 P4 C48 C53 119.4(6)
C5 P4 C48 C53 -134.8(6)
Rh2 P4 C48 C53 -9.8(6)
C42 P4 C48 C49 -62.0(6)
C5 P4 C48 C49 43.8(6)
Rh2 P4 C48 C49 168.9(5)
C53 C48 C49 C50 -0.2(11)
P4 C48 C49 C50 -178.9(6)
C48 C49 C50 C51 0.6(11)
C49 C50 C51 C52 -0.4(11)
C50 C51 C52 C53 -0.2(11)
C49 C48 C53 C52 -0.4(10)
P4 C48 C53 C52 178.3(5)
C51 C52 C53 C48 0.6(11)
C55 Rh3 C54 O4 -2.4(11)
P5 Rh3 C54 O4 -88.8(9)
P7 Rh3 C54 O4 84.7(9)
Rh4 Rh3 C54 O4 177.6(11)
I2 Rh3 C54 O4 178.7(9)
C55 Rh3 C54 Rh4 180.0(3)
P5 Rh3 C54 Rh4 93.67(18)
P7 Rh3 C54 Rh4 -92.91(18)
I2 Rh3 C54 Rh4 1.1(2)
C56 Rh4 C54 O4 1.5(8)
P8 Rh4 C54 O4 -89.0(7)
P6 Rh4 C54 O4 91.3(7)
Rh3 Rh4 C54 O4 -177.9(9)
I2 Rh4 C54 O4 -179.1(7)
C56 Rh4 C54 Rh3 179.4(3)
P8 Rh4 C54 Rh3 88.97(19)
P6 Rh4 C54 Rh3 -90.76(19)
I2 Rh4 C54 Rh3 -1.1(2)
C54 Rh3 C55 O5 -105(18)
P5 Rh3 C55 O5 -18(18)
P7 Rh3 C55 O5 168(18)
Rh4 Rh3 C55 O5 -105(19)
I2 Rh3 C55 O5 74(18)
C54 Rh4 C56 O6 -5(8)
P8 Rh4 C56 O6 91(8)
P6 Rh4 C56 O6 -100(8)
Rh3 Rh4 C56 O6 -4(9)
I2 Rh4 C56 O6 176(8)
C71 P6 C57 P5 86.7(4)
C77 P6 C57 P5 -166.8(4)
Rh4 P6 C57 P5 -40.3(4)
C59 P5 C57 P6 -79.1(4)
C65 P5 C57 P6 173.0(4)
Rh3 P5 C57 P6 47.4(4)
C89 P7 C58 P8 77.7(4)
C83 P7 C58 P8 -173.3(4)
Rh3 P7 C58 P8 -48.7(4)
C95 P8 C58 P7 -86.7(4)
C101 P8 C58 P7 165.8(4)
Rh4 P8 C58 P7 41.3(4)
C57 P5 C59 C64 152.3(6)
C65 P5 C59 C64 -101.2(6)
Rh3 P5 C59 C64 28.1(6)
C57 P5 C59 C60 -30.7(6)
C65 P5 C59 C60 75.7(6)
Rh3 P5 C59 C60 -155.0(5)
C64 C59 C60 C61 -4.2(11)
P5 C59 C60 C61 178.8(6)
C59 C60 C61 C62 3.7(11)
C60 C61 C62 C63 -1.1(12)
C61 C62 C63 C64 -0.8(12)
C60 C59 C64 C63 2.3(11)
P5 C59 C64 C63 179.3(6)
C62 C63 C64 C59 0.1(12)
C59 P5 C65 C70 18.0(7)
C57 P5 C65 C70 127.6(6)
Rh3 P5 C65 C70 -110.3(6)
C59 P5 C65 C66 -163.6(5)
C57 P5 C65 C66 -54.0(6)
Rh3 P5 C65 C66 68.1(6)
C70 C65 C66 C67 -1.9(11)
P5 C65 C66 C67 179.7(6)
C65 C66 C67 C68 1.6(11)
C66 C67 C68 C69 -0.5(12)
C67 C68 C69 C70 -0.2(13)
C66 C65 C70 C69 1.1(12)
P5 C65 C70 C69 179.5(7)
C68 C69 C70 C65 0.0(13)
C57 P6 C71 C76 -111.5(6)
C77 P6 C71 C76 140.6(6)
Rh4 P6 C71 C76 12.6(6)
C57 P6 C71 C72 63.5(6)
C77 P6 C71 C72 -44.5(6)
Rh4 P6 C71 C72 -172.5(4)
C76 C71 C72 C73 1.1(10)
P6 C71 C72 C73 -173.9(5)
C71 C72 C73 C74 0.4(11)
C72 C73 C74 C75 -1.2(10)
C73 C74 C75 C76 0.7(10)
C72 C71 C76 C75 -1.7(10)
P6 C71 C76 C75 173.2(5)
C74 C75 C76 C71 0.8(10)
C57 P6 C77 C82 11.5(7)
C71 P6 C77 C82 119.2(6)
Rh4 P6 C77 C82 -112.4(6)
C57 P6 C77 C78 -166.8(6)
C71 P6 C77 C78 -59.1(6)
Rh4 P6 C77 C78 69.2(6)
C82 C77 C78 C79 -4.0(11)
P6 C77 C78 C79 174.5(6)
C77 C78 C79 C80 5.2(12)
C78 C79 C80 C81 -4.3(12)
C79 C80 C81 C82 2.4(12)
C80 C81 C82 C77 -1.3(12)
C78 C77 C82 C81 2.0(11)
P6 C77 C82 C81 -176.3(6)
C89 P7 C83 C88 17.1(7)
C58 P7 C83 C88 -92.9(7)
Rh3 P7 C83 C88 145.4(6)
C89 P7 C83 C84 -167.3(6)
C58 P7 C83 C84 82.8(6)
Rh3 P7 C83 C84 -38.9(6)
C88 C83 C84 C85 0.8(10)
P7 C83 C84 C85 -175.0(5)
C83 C84 C85 C86 0.4(11)
C84 C85 C86 C87 -1.4(12)
C85 C86 C87 C88 1.2(13)
C86 C87 C88 C83 0.0(14)
C84 C83 C88 C87 -1.0(12)
P7 C83 C88 C87 174.6(7)
C83 P7 C89 C94 -81.0(6)
C58 P7 C89 C94 27.3(6)
Rh3 P7 C89 C94 150.8(5)
C83 P7 C89 C90 98.2(6)
C58 P7 C89 C90 -153.5(5)
Rh3 P7 C89 C90 -29.9(6)
C94 C89 C90 C91 -0.9(10)
P7 C89 C90 C91 179.9(5)
C89 C90 C91 C92 0.0(11)
C90 C91 C92 C93 2.1(11)
C91 C92 C93 C94 -3.1(11)
C90 C89 C94 C93 -0.1(9)
P7 C89 C94 C93 179.1(5)
C92 C93 C94 C89 2.2(10)
C58 P8 C95 C96 110.4(6)
C101 P8 C95 C96 -139.9(6)
Rh4 P8 C95 C96 -15.1(6)
C58 P8 C95 C100 -66.7(6)
C101 P8 C95 C100 43.0(6)
Rh4 P8 C95 C100 167.7(5)
C100 C95 C96 C97 1.8(10)
P8 C95 C96 C97 -175.3(5)
C95 C96 C97 C98 -2.5(10)
C96 C97 C98 C99 2.1(10)
C97 C98 C99 C100 -1.1(11)
C98 C99 C100 C95 0.5(11)
C96 C95 C100 C99 -0.9(10)
P8 C95 C100 C99 176.3(5)
C95 P8 C101 C106 54.2(7)
C58 P8 C101 C106 163.2(6)
Rh4 P8 C101 C106 -72.7(6)
C95 P8 C101 C102 -124.5(7)
C58 P8 C101 C102 -15.5(8)
Rh4 P8 C101 C102 108.5(6)
C106 C101 C102 C103 -0.2(12)
P8 C101 C102 C103 178.6(6)
C101 C102 C103 C104 0.3(12)
C102 C103 C104 C105 -1.1(12)
C103 C104 C105 C106 1.7(12)
C102 C101 C106 C105 0.8(12)
P8 C101 C106 C105 -178.1(6)
C104 C105 C106 C101 -1.5(12)

loop_
_platon_squeeze_void_nr
_platon_squeeze_void_average_x
_platon_squeeze_void_average_y
_platon_squeeze_void_average_z
_platon_squeeze_void_volume
_platon_squeeze_void_count_electrons
_platon_squeeze_void_content
1 0.069 0.628 0.518 10 3 ' '
2 0.500 0.000 0.281 1139 586 ' '
3 0.930 0.372 0.482 10 2 ' '
